data_7003073
loop_
_publ_author_name
'Zhou, Yongbo'
'Chen, Wanzhi'
'Wang, Daqi'

_publ_section_title
;
 Mononuclear, dinuclear, hexanuclear, and one-dimensional polymeric
 silver complexes having ligand-supported and unsupported argentophilic
 interactions stabilized by pincer-like 2,6-bis(5-pyrazolyl)pyridine
 ligands
;
_journal_issue 11
_journal_name_full 'Dalton Transactions'
_journal_page_first 1444
_journal_page_last 1453
_journal_paper_doi 10.1039/b710916d
_journal_year 2008
_chemical_formula_sum 'C76 H54 Ag2 N16 O4'
_chemical_formula_weight 1471.09
_chemical_name_systematic
;
?
;
_space_group_IT_number 14
_symmetry_cell_setting monoclinic
_symmetry_space_group_name_Hall '-P 2ybc'
_symmetry_space_group_name_H-M 'P 1 21/c 1'
_atom_sites_solution_hydrogens geom
_atom_sites_solution_primary direct
_atom_sites_solution_secondary difmap
_audit_creation_method SHELXL-97
_cell_angle_alpha 90.00
_cell_angle_beta 115.749(2)
_cell_angle_gamma 90.00
_cell_formula_units_Z 2
_cell_length_a 12.8634(19)
_cell_length_b 21.723(3)
_cell_length_c 12.7742(19)
_cell_measurement_reflns_used 5045
_cell_measurement_temperature 298(2)
_cell_measurement_theta_max 25.532
_cell_measurement_theta_min 2.571
_cell_volume 3215.1(8)
_computing_cell_refinement 'Bruker SMART'
_computing_data_collection 'Bruker SMART'
_computing_data_reduction 'Bruker SAINT'
_computing_molecular_graphics 'Bruker SHELXTL'
_computing_publication_material 'Bruker SHELXTL'
_computing_structure_refinement 'SHELXL-97 (Sheldrick, 1997)'
_computing_structure_solution 'SHELXS-97 (Sheldrick, 1990)'
_diffrn_ambient_temperature 298(2)
_diffrn_measured_fraction_theta_full 0.999
_diffrn_measured_fraction_theta_max 0.999
_diffrn_measurement_device_type 'Bruker SMART CCD area-detector diffractometer'
_diffrn_measurement_method '\f and \w scans'
_diffrn_radiation_monochromator graphite
_diffrn_radiation_source 'fine-focus sealed tube'
_diffrn_radiation_type MoK\a
_diffrn_radiation_wavelength 0.71073
_diffrn_reflns_av_R_equivalents 0.0312
_diffrn_reflns_av_sigmaI/netI 0.0367
_diffrn_reflns_limit_h_max 10
_diffrn_reflns_limit_h_min -15
_diffrn_reflns_limit_k_max 22
_diffrn_reflns_limit_k_min -25
_diffrn_reflns_limit_l_max 14
_diffrn_reflns_limit_l_min -15
_diffrn_reflns_number 16888
_diffrn_reflns_theta_full 25.01
_diffrn_reflns_theta_max 25.01
_diffrn_reflns_theta_min 1.76
_exptl_absorpt_coefficient_mu 0.676
_exptl_absorpt_correction_T_max 0.9172
_exptl_absorpt_correction_T_min 0.7880
_exptl_absorpt_correction_type multi-scan
_exptl_absorpt_process_details sadabs
_exptl_crystal_colour colorless
_exptl_crystal_density_diffrn 1.520
_exptl_crystal_density_method 'not measured'
_exptl_crystal_description prism
_exptl_crystal_F_000 1496
_exptl_crystal_size_max 0.37
_exptl_crystal_size_mid 0.14
_exptl_crystal_size_min 0.13
_refine_diff_density_max 0.537
_refine_diff_density_min -0.333
_refine_diff_density_rms 0.057
_refine_ls_extinction_method none
_refine_ls_goodness_of_fit_ref 1.030
_refine_ls_hydrogen_treatment constr
_refine_ls_matrix_type full
_refine_ls_number_parameters 442
_refine_ls_number_reflns 5660
_refine_ls_number_restraints 0
_refine_ls_restrained_S_all 1.030
_refine_ls_R_factor_all 0.0632
_refine_ls_R_factor_gt 0.0348
_refine_ls_shift/su_max 0.004
_refine_ls_shift/su_mean 0.000
_refine_ls_structure_factor_coef Fsqd
_refine_ls_weighting_details 'calc w=1/[\s^2^(Fo^2^)+(0.0361P)^2^+1.8127P] where P=(Fo^2^+2Fc^2^)/3'
_refine_ls_weighting_scheme calc
_refine_ls_wR_factor_gt 0.0749
_refine_ls_wR_factor_ref 0.0903
_reflns_number_gt 3958
_reflns_number_total 5660
_reflns_threshold_expression >2sigma(I)
_cod_data_source_file b710916d.txt
_cod_data_source_block complex_3
_cod_depositor_comments
;
The following automatic conversions were performed:
'_symmetry_cell_setting' value 'Monoclinic' changed to 'monoclinic'
according to '/home/saulius/struct/CIF-dictionaries/cif_core.dic'
dictionary named 'cif_core.dic' version 2.4.1 from 2010-06-29.

Automatic conversion script
Id: cif_fix_enum 1527 2010-12-29 10:47:43Z saulius 
;
_cod_original_sg_symbol_H-M P2(1)/c
_cod_database_code 7003073

loop_
_symmetry_equiv_pos_as_xyz
'x, y, z'
'-x, y+1/2, -z+1/2'
'-x, -y, -z'
'x, -y-1/2, z-1/2'

loop_
_atom_site_label
_atom_site_type_symbol
_atom_site_fract_x
_atom_site_fract_y
_atom_site_fract_z
_atom_site_U_iso_or_equiv
_atom_site_adp_type
_atom_site_occupancy
_atom_site_symmetry_multiplicity
_atom_site_calc_flag
_atom_site_refinement_flags
_atom_site_disorder_assembly
_atom_site_disorder_group
Ag1 Ag 0.47243(2) 1.029056(13) 0.88261(2) 0.05496(11) Uani 1 1 d . . .
N1 N 0.2688(2) 1.02615(12) 0.8001(2) 0.0422(6) Uani 1 1 d . . .
N2 N 0.4114(2) 1.08234(12) 1.0024(2) 0.0452(7) Uani 1 1 d . . .
N3 N 0.4591(2) 1.11717(12) 1.1000(2) 0.0450(7) Uani 1 1 d . . .
H3 H 0.5317 1.1178 1.1460 0.054 Uiso 1 1 calc R . .
N4 N 0.4950(2) 0.91099(12) 0.5135(2) 0.0469(7) Uani 1 1 d . . .
N5 N 0.5536(2) 0.97869(13) 0.7097(2) 0.0482(7) Uani 1 1 d . . .
H5 H 0.4844 0.9645 0.6769 0.058 Uiso 1 1 calc R . .
N6 N 0.5951(2) 1.01218(13) 0.8084(2) 0.0473(7) Uani 1 1 d . . .
N7 N 0.2653(2) 0.86624(14) 0.4005(2) 0.0551(8) Uani 1 1 d . . .
H7 H 0.2764 0.8909 0.4571 0.066 Uiso 1 1 calc R . .
N8 N 0.1644(2) 0.83729(15) 0.3379(3) 0.0591(8) Uani 1 1 d . . .
O1 O 0.35818(19) 0.93359(12) 0.7179(2) 0.0568(6) Uani 1 1 d . . .
O2 O 0.2073(2) 0.94323(14) 0.5458(2) 0.0698(8) Uani 1 1 d . . .
C1 C 0.2599(3) 0.95299(16) 0.6512(3) 0.0487(8) Uani 1 1 d . . .
C2 C 0.2008(3) 0.99468(16) 0.7048(3) 0.0449(8) Uani 1 1 d . . .
C3 C 0.0821(3) 1.00012(18) 0.6552(3) 0.0551(9) Uani 1 1 d . . .
H3A H 0.0366 0.9769 0.5902 0.066 Uiso 1 1 calc R . .
C4 C 0.0317(3) 1.04022(18) 0.7028(3) 0.0615(10) Uani 1 1 d . . .
H4 H -0.0479 1.0455 0.6691 0.074 Uiso 1 1 calc R . .
C5 C 0.1012(3) 1.07229(18) 0.8011(3) 0.0586(10) Uani 1 1 d . . .
H5A H 0.0691 1.0993 0.8355 0.070 Uiso 1 1 calc R . .
C6 C 0.2194(3) 1.06395(15) 0.8485(3) 0.0442(8) Uani 1 1 d . . .
C7 C 0.2987(3) 1.09494(15) 0.9559(3) 0.0434(8) Uani 1 1 d . . .
C8 C 0.2753(3) 1.13772(15) 1.0245(3) 0.0497(8) Uani 1 1 d . . .
H8 H 0.2036 1.1541 1.0105 0.060 Uiso 1 1 calc R . .
C9 C 0.3789(3) 1.15081(15) 1.1164(3) 0.0460(8) Uani 1 1 d . . .
C10 C 0.4082(3) 1.19249(16) 1.2160(3) 0.0513(9) Uani 1 1 d . . .
C11 C 0.5196(4) 1.19902(17) 1.3014(3) 0.0608(10) Uani 1 1 d . . .
H11 H 0.5790 1.1763 1.2973 0.073 Uiso 1 1 calc R . .
C12 C 0.5434(4) 1.23910(18) 1.3930(3) 0.0696(11) Uani 1 1 d . . .
H12 H 0.6187 1.2433 1.4502 0.083 Uiso 1 1 calc R . .
C13 C 0.4568(5) 1.2723(2) 1.3993(4) 0.0852(15) Uani 1 1 d . . .
H13 H 0.4729 1.2988 1.4617 0.102 Uiso 1 1 calc R . .
C14 C 0.3460(5) 1.2672(2) 1.3144(5) 0.0968(16) Uani 1 1 d . . .
H14 H 0.2876 1.2909 1.3184 0.116 Uiso 1 1 calc R . .
C15 C 0.3207(4) 1.2271(2) 1.2231(4) 0.0791(13) Uani 1 1 d . . .
H15 H 0.2452 1.2233 1.1662 0.095 Uiso 1 1 calc R . .
C16 C 0.4634(3) 0.87779(16) 0.4166(3) 0.0487(8) Uani 1 1 d . . .
C17 C 0.5372(3) 0.86765(18) 0.3648(3) 0.0585(10) Uani 1 1 d . . .
H17 H 0.5137 0.8436 0.2982 0.070 Uiso 1 1 calc R . .
C18 C 0.6445(3) 0.8934(2) 0.4130(3) 0.0651(11) Uani 1 1 d . . .
H18 H 0.6938 0.8881 0.3778 0.078 Uiso 1 1 calc R . .
C19 C 0.6799(3) 0.92722(18) 0.5139(3) 0.0586(10) Uani 1 1 d . . .
H19 H 0.7535 0.9442 0.5492 0.070 Uiso 1 1 calc R . .
C20 C 0.6016(3) 0.93503(17) 0.5610(3) 0.0490(8) Uani 1 1 d . . .
C21 C 0.6319(3) 0.96999(16) 0.6682(3) 0.0476(8) Uani 1 1 d . . .
C22 C 0.7294(3) 0.99986(18) 0.7438(3) 0.0543(9) Uani 1 1 d . . .
H22 H 0.7993 1.0023 0.7389 0.065 Uiso 1 1 calc R . .
C23 C 0.7040(3) 1.02583(16) 0.8294(3) 0.0484(8) Uani 1 1 d . . .
C24 C 0.7790(3) 1.06238(18) 0.9313(3) 0.0571(9) Uani 1 1 d . . .
C25 C 0.8960(4) 1.0631(3) 0.9649(4) 0.0941(15) Uani 1 1 d . . .
H25 H 0.9262 1.0406 0.9226 0.113 Uiso 1 1 calc R . .
C26 C 0.9693(5) 1.0964(3) 1.0602(5) 0.123(2) Uani 1 1 d . . .
H26 H 1.0481 1.0968 1.0809 0.148 Uiso 1 1 calc R . .
C27 C 0.9266(6) 1.1288(3) 1.1243(5) 0.116(2) Uani 1 1 d . . .
H27 H 0.9763 1.1507 1.1893 0.139 Uiso 1 1 calc R . .
C28 C 0.8115(6) 1.1288(3) 1.0927(5) 0.122(2) Uani 1 1 d . . .
H28 H 0.7818 1.1505 1.1363 0.146 Uiso 1 1 calc R . .
C29 C 0.7386(4) 1.0963(2) 0.9955(4) 0.0973(16) Uani 1 1 d . . .
H29 H 0.6595 1.0977 0.9731 0.117 Uiso 1 1 calc R . .
C30 C 0.3471(3) 0.85210(17) 0.3644(3) 0.0499(9) Uani 1 1 d . . .
C31 C 0.2961(3) 0.81136(17) 0.2746(3) 0.0554(9) Uani 1 1 d . . .
H31 H 0.3300 0.7928 0.2314 0.066 Uiso 1 1 calc R . .
C32 C 0.1834(3) 0.80318(16) 0.2606(3) 0.0527(9) Uani 1 1 d . . .
C33 C 0.0925(3) 0.76342(18) 0.1771(3) 0.0580(9) Uani 1 1 d . . .
C34 C 0.1152(4) 0.7284(2) 0.0979(4) 0.0839(14) Uani 1 1 d . . .
H34 H 0.1870 0.7315 0.0971 0.101 Uiso 1 1 calc R . .
C35 C 0.0332(4) 0.6895(2) 0.0208(4) 0.0962(16) Uani 1 1 d . . .
H35 H 0.0500 0.6662 -0.0311 0.115 Uiso 1 1 calc R . .
C36 C -0.0724(4) 0.6851(2) 0.0207(4) 0.0895(15) Uani 1 1 d . . .
H36 H -0.1280 0.6588 -0.0312 0.107 Uiso 1 1 calc R . .
C37 C -0.0967(4) 0.7194(2) 0.0967(4) 0.0832(13) Uani 1 1 d . . .
H37 H -0.1693 0.7165 0.0957 0.100 Uiso 1 1 calc R . .
C38 C -0.0154(3) 0.75832(19) 0.1752(4) 0.0673(11) Uani 1 1 d . . .
H38 H -0.0332 0.7811 0.2268 0.081 Uiso 1 1 calc R . .

loop_
_atom_site_aniso_label
_atom_site_aniso_U_11
_atom_site_aniso_U_22
_atom_site_aniso_U_33
_atom_site_aniso_U_23
_atom_site_aniso_U_13
_atom_site_aniso_U_12
Ag1 0.04725(17) 0.0613(2) 0.05986(18) -0.00540(14) 0.02656(13) 0.00666(13)
N1 0.0399(15) 0.0458(16) 0.0412(14) 0.0001(13) 0.0180(12) 0.0037(13)
N2 0.0469(17) 0.0430(17) 0.0461(15) -0.0050(13) 0.0206(13) 0.0024(13)
N3 0.0461(16) 0.0421(17) 0.0461(16) -0.0062(13) 0.0195(13) -0.0005(13)
N4 0.0434(16) 0.0494(17) 0.0503(16) 0.0008(14) 0.0227(13) 0.0027(13)
N5 0.0378(15) 0.0555(19) 0.0466(16) -0.0032(14) 0.0140(13) 0.0002(13)
N6 0.0449(17) 0.0493(18) 0.0465(16) 0.0031(13) 0.0188(13) 0.0030(13)
N7 0.0526(18) 0.060(2) 0.0539(17) -0.0112(15) 0.0241(15) 0.0003(15)
N8 0.0506(19) 0.068(2) 0.0599(19) -0.0070(16) 0.0249(15) -0.0013(15)
O1 0.0389(13) 0.0684(17) 0.0573(14) -0.0073(13) 0.0156(11) 0.0079(12)
O2 0.0494(15) 0.097(2) 0.0538(16) -0.0266(14) 0.0137(12) 0.0033(14)
C1 0.0383(19) 0.055(2) 0.052(2) -0.0072(17) 0.0189(17) -0.0048(16)
C2 0.0385(18) 0.052(2) 0.0425(18) 0.0013(16) 0.0161(15) 0.0016(15)
C3 0.040(2) 0.073(3) 0.0464(19) -0.0030(18) 0.0132(16) 0.0007(18)
C4 0.0367(19) 0.081(3) 0.063(2) -0.001(2) 0.0183(18) 0.0080(18)
C5 0.050(2) 0.065(3) 0.062(2) -0.003(2) 0.0252(19) 0.0119(18)
C6 0.049(2) 0.040(2) 0.0456(19) 0.0059(15) 0.0226(16) 0.0083(15)
C7 0.047(2) 0.0403(19) 0.0459(18) 0.0067(15) 0.0231(16) 0.0065(15)
C8 0.051(2) 0.046(2) 0.058(2) 0.0035(17) 0.0296(18) 0.0094(16)
C9 0.060(2) 0.0351(19) 0.050(2) 0.0034(15) 0.0306(18) 0.0059(16)
C10 0.069(3) 0.041(2) 0.055(2) -0.0003(17) 0.037(2) 0.0024(17)
C11 0.081(3) 0.046(2) 0.061(2) -0.0054(19) 0.036(2) 0.0027(19)
C12 0.102(3) 0.049(3) 0.059(2) -0.0071(19) 0.035(2) -0.007(2)
C13 0.135(5) 0.067(3) 0.077(3) -0.028(2) 0.068(3) -0.013(3)
C14 0.112(4) 0.094(4) 0.113(4) -0.036(3) 0.076(4) 0.001(3)
C15 0.082(3) 0.079(3) 0.088(3) -0.023(3) 0.047(3) 0.005(2)
C16 0.050(2) 0.048(2) 0.050(2) 0.0045(17) 0.0237(17) 0.0084(16)
C17 0.057(2) 0.068(3) 0.056(2) -0.0033(19) 0.0289(19) 0.0070(19)
C18 0.058(2) 0.087(3) 0.061(2) 0.002(2) 0.035(2) 0.010(2)
C19 0.044(2) 0.076(3) 0.058(2) -0.002(2) 0.0245(17) 0.0032(18)
C20 0.044(2) 0.054(2) 0.051(2) 0.0051(17) 0.0223(16) 0.0050(17)
C21 0.0420(19) 0.052(2) 0.051(2) 0.0090(17) 0.0227(16) 0.0054(16)
C22 0.041(2) 0.065(2) 0.061(2) 0.0050(19) 0.0260(18) 0.0006(17)
C23 0.044(2) 0.051(2) 0.0480(19) 0.0046(17) 0.0176(16) -0.0007(16)
C24 0.053(2) 0.055(2) 0.056(2) 0.0044(19) 0.0176(18) -0.0081(18)
C25 0.062(3) 0.116(4) 0.088(3) -0.030(3) 0.017(2) -0.020(3)
C26 0.075(4) 0.140(6) 0.118(5) -0.038(4) 0.008(3) -0.031(4)
C27 0.126(5) 0.109(5) 0.084(4) -0.031(3) 0.019(4) -0.043(4)
C28 0.131(5) 0.124(5) 0.117(5) -0.059(4) 0.061(4) -0.045(4)
C29 0.082(3) 0.117(4) 0.096(4) -0.044(3) 0.041(3) -0.032(3)
C30 0.051(2) 0.054(2) 0.050(2) 0.0022(17) 0.0265(17) 0.0080(17)
C31 0.058(2) 0.061(3) 0.052(2) -0.0085(18) 0.0294(18) 0.0012(18)
C32 0.056(2) 0.050(2) 0.055(2) 0.0001(18) 0.0259(18) 0.0047(17)
C33 0.057(2) 0.057(2) 0.059(2) 0.0007(19) 0.0243(19) 0.0013(18)
C34 0.067(3) 0.105(4) 0.086(3) -0.031(3) 0.039(2) -0.017(3)
C35 0.079(3) 0.119(4) 0.089(3) -0.045(3) 0.035(3) -0.024(3)
C36 0.066(3) 0.093(4) 0.092(3) -0.026(3) 0.017(3) -0.020(3)
C37 0.055(3) 0.084(3) 0.106(4) -0.006(3) 0.031(3) -0.006(2)
C38 0.061(3) 0.061(3) 0.083(3) -0.001(2) 0.034(2) 0.005(2)

loop_
_atom_type_symbol
_atom_type_description
_atom_type_scat_dispersion_real
_atom_type_scat_dispersion_imag
_atom_type_scat_source
C C 0.0033 0.0016 'International Tables Vol C Tables 4.2.6.8 and 6.1.1.4'
H H 0.0000 0.0000 'International Tables Vol C Tables 4.2.6.8 and 6.1.1.4'
N N 0.0061 0.0033 'International Tables Vol C Tables 4.2.6.8 and 6.1.1.4'
Ag Ag -0.8971 1.1015 'International Tables Vol C Tables 4.2.6.8 and 6.1.1.4'
O O 0.0106 0.0060 'International Tables Vol C Tables 4.2.6.8 and 6.1.1.4'

loop_
_geom_angle_atom_site_label_1
_geom_angle_atom_site_label_2
_geom_angle_atom_site_label_3
_geom_angle
_geom_angle_site_symmetry_1
_geom_angle_site_symmetry_3
_geom_angle_publ_flag
N6 Ag1 N2 152.11(10) . . ?
N6 Ag1 N1 131.96(9) . . ?
N2 Ag1 N1 71.27(9) . . ?
N6 Ag1 O1 78.32(9) . . ?
N2 Ag1 O1 129.47(8) . . ?
N1 Ag1 O1 62.43(8) . . ?
N6 Ag1 Ag1 116.94(7) . 3_677 ?
N2 Ag1 Ag1 63.61(7) . 3_677 ?
N1 Ag1 Ag1 99.63(6) . 3_677 ?
O1 Ag1 Ag1 104.45(5) . 3_677 ?
C2 N1 C6 118.6(3) . . ?
C2 N1 Ag1 125.4(2) . . ?
C6 N1 Ag1 115.7(2) . . ?
C7 N2 N3 105.4(3) . . ?
C7 N2 Ag1 115.0(2) . . ?
N3 N2 Ag1 137.7(2) . . ?
C9 N3 N2 111.9(3) . . ?
C9 N3 H3 124.1 . . ?
N2 N3 H3 124.1 . . ?
C16 N4 C20 118.0(3) . . ?
C21 N5 N6 112.7(3) . . ?
C21 N5 H5 123.6 . . ?
N6 N5 H5 123.6 . . ?
C23 N6 N5 105.1(3) . . ?
C23 N6 Ag1 139.6(2) . . ?
N5 N6 Ag1 115.3(2) . . ?
N8 N7 C30 112.4(3) . . ?
N8 N7 H7 123.8 . . ?
C30 N7 H7 123.8 . . ?
C32 N8 N7 105.0(3) . . ?
C1 O1 Ag1 107.5(2) . . ?
O2 C1 O1 126.7(3) . . ?
O2 C1 C2 116.7(3) . . ?
O1 C1 C2 116.6(3) . . ?
N1 C2 C3 122.0(3) . . ?
N1 C2 C1 117.2(3) . . ?
C3 C2 C1 120.8(3) . . ?
C4 C3 C2 119.4(3) . . ?
C4 C3 H3A 120.3 . . ?
C2 C3 H3A 120.3 . . ?
C5 C4 C3 118.8(3) . . ?
C5 C4 H4 120.6 . . ?
C3 C4 H4 120.6 . . ?
C4 C5 C6 119.2(3) . . ?
C4 C5 H5A 120.4 . . ?
C6 C5 H5A 120.4 . . ?
N1 C6 C5 122.0(3) . . ?
N1 C6 C7 115.8(3) . . ?
C5 C6 C7 122.2(3) . . ?
N2 C7 C8 110.2(3) . . ?
N2 C7 C6 120.0(3) . . ?
C8 C7 C6 129.8(3) . . ?
C9 C8 C7 106.4(3) . . ?
C9 C8 H8 126.8 . . ?
C7 C8 H8 126.8 . . ?
N3 C9 C8 106.2(3) . . ?
N3 C9 C10 122.7(3) . . ?
C8 C9 C10 131.1(3) . . ?
C11 C10 C15 119.0(4) . . ?
C11 C10 C9 122.3(3) . . ?
C15 C10 C9 118.6(4) . . ?
C10 C11 C12 120.4(4) . . ?
C10 C11 H11 119.8 . . ?
C12 C11 H11 119.8 . . ?
C13 C12 C11 119.9(4) . . ?
C13 C12 H12 120.0 . . ?
C11 C12 H12 120.0 . . ?
C12 C13 C14 120.5(4) . . ?
C12 C13 H13 119.8 . . ?
C14 C13 H13 119.8 . . ?
C13 C14 C15 120.2(4) . . ?
C13 C14 H14 119.9 . . ?
C15 C14 H14 119.9 . . ?
C14 C15 C10 119.9(4) . . ?
C14 C15 H15 120.1 . . ?
C10 C15 H15 120.1 . . ?
N4 C16 C17 122.1(3) . . ?
N4 C16 C30 117.9(3) . . ?
C17 C16 C30 120.0(3) . . ?
C18 C17 C16 119.1(4) . . ?
C18 C17 H17 120.5 . . ?
C16 C17 H17 120.5 . . ?
C17 C18 C19 120.0(3) . . ?
C17 C18 H18 120.0 . . ?
C19 C18 H18 120.0 . . ?
C18 C19 C20 117.5(3) . . ?
C18 C19 H19 121.2 . . ?
C20 C19 H19 121.2 . . ?
N4 C20 C19 123.2(3) . . ?
N4 C20 C21 115.5(3) . . ?
C19 C20 C21 121.3(3) . . ?
N5 C21 C22 105.7(3) . . ?
N5 C21 C20 120.2(3) . . ?
C22 C21 C20 134.2(3) . . ?
C21 C22 C23 106.9(3) . . ?
C21 C22 H22 126.5 . . ?
C23 C22 H22 126.5 . . ?
N6 C23 C22 109.6(3) . . ?
N6 C23 C24 121.5(3) . . ?
C22 C23 C24 128.9(3) . . ?
C29 C24 C25 117.3(4) . . ?
C29 C24 C23 123.4(4) . . ?
C25 C24 C23 119.3(4) . . ?
C24 C25 C26 121.2(5) . . ?
C24 C25 H25 119.4 . . ?
C26 C25 H25 119.4 . . ?
C27 C26 C25 120.1(5) . . ?
C27 C26 H26 119.9 . . ?
C25 C26 H26 119.9 . . ?
C28 C27 C26 119.7(5) . . ?
C28 C27 H27 120.2 . . ?
C26 C27 H27 120.2 . . ?
C27 C28 C29 119.7(6) . . ?
C27 C28 H28 120.2 . . ?
C29 C28 H28 120.2 . . ?
C24 C29 C28 122.0(5) . . ?
C24 C29 H29 119.0 . . ?
C28 C29 H29 119.0 . . ?
N7 C30 C31 105.8(3) . . ?
N7 C30 C16 123.5(3) . . ?
C31 C30 C16 130.7(3) . . ?
C30 C31 C32 106.4(3) . . ?
C30 C31 H31 126.8 . . ?
C32 C31 H31 126.8 . . ?
N8 C32 C31 110.4(3) . . ?
N8 C32 C33 121.2(3) . . ?
C31 C32 C33 128.5(3) . . ?
C38 C33 C34 118.0(4) . . ?
C38 C33 C32 122.4(4) . . ?
C34 C33 C32 119.6(4) . . ?
C35 C34 C33 121.1(4) . . ?
C35 C34 H34 119.4 . . ?
C33 C34 H34 119.4 . . ?
C36 C35 C34 119.8(5) . . ?
C36 C35 H35 120.1 . . ?
C34 C35 H35 120.1 . . ?
C35 C36 C37 119.9(4) . . ?
C35 C36 H36 120.0 . . ?
C37 C36 H36 120.0 . . ?
C36 C37 C38 121.1(4) . . ?
C36 C37 H37 119.5 . . ?
C38 C37 H37 119.5 . . ?
C37 C38 C33 120.1(4) . . ?
C37 C38 H38 120.0 . . ?
C33 C38 H38 120.0 . . ?

loop_
_geom_bond_atom_site_label_1
_geom_bond_atom_site_label_2
_geom_bond_distance
_geom_bond_site_symmetry_2
_geom_bond_publ_flag
Ag1 N6 2.196(3) . ?
Ag1 N2 2.311(3) . ?
Ag1 N1 2.362(3) . ?
Ag1 O1 2.864(2) . ?
Ag1 Ag1 3.0403(7) 3_677 ?
N1 C2 1.338(4) . ?
N1 C6 1.341(4) . ?
N2 C7 1.335(4) . ?
N2 N3 1.356(3) . ?
N3 C9 1.353(4) . ?
N3 H3 0.8600 . ?
N4 C16 1.335(4) . ?
N4 C20 1.340(4) . ?
N5 C21 1.339(4) . ?
N5 N6 1.349(4) . ?
N5 H5 0.8600 . ?
N6 C23 1.341(4) . ?
N7 N8 1.348(4) . ?
N7 C30 1.355(4) . ?
N7 H7 0.8600 . ?
N8 C32 1.338(4) . ?
O1 C1 1.251(4) . ?
O2 C1 1.235(4) . ?
C1 C2 1.522(5) . ?
C2 C3 1.381(4) . ?
C3 C4 1.375(5) . ?
C3 H3A 0.9300 . ?
C4 C5 1.373(5) . ?
C4 H4 0.9300 . ?
C5 C6 1.383(4) . ?
C5 H5A 0.9300 . ?
C6 C7 1.469(4) . ?
C7 C8 1.397(4) . ?
C8 C9 1.370(5) . ?
C8 H8 0.9300 . ?
C9 C10 1.471(5) . ?
C10 C11 1.380(5) . ?
C10 C15 1.389(5) . ?
C11 C12 1.382(5) . ?
C11 H11 0.9300 . ?
C12 C13 1.359(6) . ?
C12 H12 0.9300 . ?
C13 C14 1.371(6) . ?
C13 H13 0.9300 . ?
C14 C15 1.376(6) . ?
C14 H14 0.9300 . ?
C15 H15 0.9300 . ?
C16 C17 1.390(5) . ?
C16 C30 1.459(5) . ?
C17 C18 1.363(5) . ?
C17 H17 0.9300 . ?
C18 C19 1.377(5) . ?
C18 H18 0.9300 . ?
C19 C20 1.391(5) . ?
C19 H19 0.9300 . ?
C20 C21 1.463(5) . ?
C21 C22 1.369(5) . ?
C22 C23 1.389(5) . ?
C22 H22 0.9300 . ?
C23 C24 1.471(5) . ?
C24 C29 1.362(6) . ?
C24 C25 1.374(5) . ?
C25 C26 1.378(7) . ?
C25 H25 0.9300 . ?
C26 C27 1.362(8) . ?
C26 H26 0.9300 . ?
C27 C28 1.356(7) . ?
C27 H27 0.9300 . ?
C28 C29 1.381(7) . ?
C28 H28 0.9300 . ?
C29 H29 0.9300 . ?
C30 C31 1.370(5) . ?
C31 C32 1.393(5) . ?
C31 H31 0.9300 . ?
C32 C33 1.473(5) . ?
C33 C38 1.382(5) . ?
C33 C34 1.394(5) . ?
C34 C35 1.377(6) . ?
C34 H34 0.9300 . ?
C35 C36 1.362(6) . ?
C35 H35 0.9300 . ?
C36 C37 1.364(6) . ?
C36 H36 0.9300 . ?
C37 C38 1.379(6) . ?
C37 H37 0.9300 . ?
C38 H38 0.9300 . ?

loop_
_geom_torsion_atom_site_label_1
_geom_torsion_atom_site_label_2
_geom_torsion_atom_site_label_3
_geom_torsion_atom_site_label_4
_geom_torsion
_geom_torsion_site_symmetry_1
_geom_torsion_site_symmetry_2
_geom_torsion_site_symmetry_3
_geom_torsion_site_symmetry_4
_geom_torsion_publ_flag
N6 Ag1 N1 C2 23.1(3) . . . . ?
N2 Ag1 N1 C2 -175.1(3) . . . . ?
O1 Ag1 N1 C2 -16.0(2) . . . . ?
Ag1 Ag1 N1 C2 -117.3(3) 3_677 . . . ?
N6 Ag1 N1 C6 -150.6(2) . . . . ?
N2 Ag1 N1 C6 11.3(2) . . . . ?
O1 Ag1 N1 C6 170.4(2) . . . . ?
Ag1 Ag1 N1 C6 69.0(2) 3_677 . . . ?
N6 Ag1 N2 C7 137.6(2) . . . . ?
N1 Ag1 N2 C7 -12.7(2) . . . . ?
O1 Ag1 N2 C7 -36.9(3) . . . . ?
Ag1 Ag1 N2 C7 -124.2(2) 3_677 . . . ?
N6 Ag1 N2 N3 -24.1(4) . . . . ?
N1 Ag1 N2 N3 -174.4(3) . . . . ?
O1 Ag1 N2 N3 161.4(3) . . . . ?
Ag1 Ag1 N2 N3 74.1(3) 3_677 . . . ?
C7 N2 N3 C9 0.7(3) . . . . ?
Ag1 N2 N3 C9 163.5(2) . . . . ?
C21 N5 N6 C23 0.7(4) . . . . ?
C21 N5 N6 Ag1 179.8(2) . . . . ?
N2 Ag1 N6 C23 17.0(5) . . . . ?
N1 Ag1 N6 C23 157.9(3) . . . . ?
O1 Ag1 N6 C23 -167.4(3) . . . . ?
Ag1 Ag1 N6 C23 -67.0(3) 3_677 . . . ?
N2 Ag1 N6 N5 -161.7(2) . . . . ?
N1 Ag1 N6 N5 -20.8(3) . . . . ?
O1 Ag1 N6 N5 14.0(2) . . . . ?
Ag1 Ag1 N6 N5 114.39(19) 3_677 . . . ?
C30 N7 N8 C32 0.8(4) . . . . ?
N6 Ag1 O1 C1 -124.3(2) . . . . ?
N2 Ag1 O1 C1 53.1(3) . . . . ?
N1 Ag1 O1 C1 27.1(2) . . . . ?
Ag1 Ag1 O1 C1 120.6(2) 3_677 . . . ?
Ag1 O1 C1 O2 142.8(3) . . . . ?
Ag1 O1 C1 C2 -34.9(3) . . . . ?
C6 N1 C2 C3 0.1(5) . . . . ?
Ag1 N1 C2 C3 -173.4(2) . . . . ?
C6 N1 C2 C1 179.1(3) . . . . ?
Ag1 N1 C2 C1 5.6(4) . . . . ?
O2 C1 C2 N1 -152.8(3) . . . . ?
O1 C1 C2 N1 25.1(5) . . . . ?
O2 C1 C2 C3 26.2(5) . . . . ?
O1 C1 C2 C3 -155.9(3) . . . . ?
N1 C2 C3 C4 1.8(5) . . . . ?
C1 C2 C3 C4 -177.2(3) . . . . ?
C2 C3 C4 C5 -2.2(6) . . . . ?
C3 C4 C5 C6 0.8(6) . . . . ?
C2 N1 C6 C5 -1.5(5) . . . . ?
Ag1 N1 C6 C5 172.5(3) . . . . ?
C2 N1 C6 C7 177.3(3) . . . . ?
Ag1 N1 C6 C7 -8.6(4) . . . . ?
C4 C5 C6 N1 1.1(5) . . . . ?
C4 C5 C6 C7 -177.7(3) . . . . ?
N3 N2 C7 C8 -0.1(3) . . . . ?
Ag1 N2 C7 C8 -167.5(2) . . . . ?
N3 N2 C7 C6 -179.0(3) . . . . ?
Ag1 N2 C7 C6 13.6(4) . . . . ?
N1 C6 C7 N2 -3.3(4) . . . . ?
C5 C6 C7 N2 175.6(3) . . . . ?
N1 C6 C7 C8 178.0(3) . . . . ?
C5 C6 C7 C8 -3.1(5) . . . . ?
N2 C7 C8 C9 -0.4(4) . . . . ?
C6 C7 C8 C9 178.3(3) . . . . ?
N2 N3 C9 C8 -0.9(4) . . . . ?
N2 N3 C9 C10 -180.0(3) . . . . ?
C7 C8 C9 N3 0.8(4) . . . . ?
C7 C8 C9 C10 179.7(3) . . . . ?
N3 C9 C10 C11 -1.6(5) . . . . ?
C8 C9 C10 C11 179.5(4) . . . . ?
N3 C9 C10 C15 177.3(3) . . . . ?
C8 C9 C10 C15 -1.5(6) . . . . ?
C15 C10 C11 C12 0.5(6) . . . . ?
C9 C10 C11 C12 179.5(3) . . . . ?
C10 C11 C12 C13 0.0(6) . . . . ?
C11 C12 C13 C14 -1.1(7) . . . . ?
C12 C13 C14 C15 1.6(8) . . . . ?
C13 C14 C15 C10 -1.0(7) . . . . ?
C11 C10 C15 C14 0.0(6) . . . . ?
C9 C10 C15 C14 -179.0(4) . . . . ?
C20 N4 C16 C17 0.2(5) . . . . ?
C20 N4 C16 C30 -179.5(3) . . . . ?
N4 C16 C17 C18 -1.4(6) . . . . ?
C30 C16 C17 C18 178.2(3) . . . . ?
C16 C17 C18 C19 2.2(6) . . . . ?
C17 C18 C19 C20 -1.7(6) . . . . ?
C16 N4 C20 C19 0.3(5) . . . . ?
C16 N4 C20 C21 -178.9(3) . . . . ?
C18 C19 C20 N4 0.5(6) . . . . ?
C18 C19 C20 C21 179.7(3) . . . . ?
N6 N5 C21 C22 -0.4(4) . . . . ?
N6 N5 C21 C20 -179.5(3) . . . . ?
N4 C20 C21 N5 -3.1(5) . . . . ?
C19 C20 C21 N5 177.7(3) . . . . ?
N4 C20 C21 C22 178.1(4) . . . . ?
C19 C20 C21 C22 -1.1(6) . . . . ?
N5 C21 C22 C23 -0.1(4) . . . . ?
C20 C21 C22 C23 178.8(4) . . . . ?
N5 N6 C23 C22 -0.8(4) . . . . ?
Ag1 N6 C23 C22 -179.5(3) . . . . ?
N5 N6 C23 C24 -179.9(3) . . . . ?
Ag1 N6 C23 C24 1.4(5) . . . . ?
C21 C22 C23 N6 0.5(4) . . . . ?
C21 C22 C23 C24 179.6(3) . . . . ?
N6 C23 C24 C29 -15.5(6) . . . . ?
C22 C23 C24 C29 165.5(4) . . . . ?
N6 C23 C24 C25 164.6(4) . . . . ?
C22 C23 C24 C25 -14.3(6) . . . . ?
C29 C24 C25 C26 0.5(8) . . . . ?
C23 C24 C25 C26 -179.6(5) . . . . ?
C24 C25 C26 C27 1.0(9) . . . . ?
C25 C26 C27 C28 -1.0(10) . . . . ?
C26 C27 C28 C29 -0.5(10) . . . . ?
C25 C24 C29 C28 -2.0(8) . . . . ?
C23 C24 C29 C28 178.1(5) . . . . ?
C27 C28 C29 C24 2.1(9) . . . . ?
N8 N7 C30 C31 -0.7(4) . . . . ?
N8 N7 C30 C16 179.2(3) . . . . ?
N4 C16 C30 N7 8.4(5) . . . . ?
C17 C16 C30 N7 -171.2(3) . . . . ?
N4 C16 C30 C31 -171.8(4) . . . . ?
C17 C16 C30 C31 8.6(6) . . . . ?
N7 C30 C31 C32 0.3(4) . . . . ?
C16 C30 C31 C32 -179.6(4) . . . . ?
N7 N8 C32 C31 -0.6(4) . . . . ?
N7 N8 C32 C33 178.8(3) . . . . ?
C30 C31 C32 N8 0.2(4) . . . . ?
C30 C31 C32 C33 -179.1(4) . . . . ?
N8 C32 C33 C38 -1.2(6) . . . . ?
C31 C32 C33 C38 178.0(4) . . . . ?
N8 C32 C33 C34 -179.9(4) . . . . ?
C31 C32 C33 C34 -0.7(6) . . . . ?
C38 C33 C34 C35 -0.6(7) . . . . ?
C32 C33 C34 C35 178.1(4) . . . . ?
C33 C34 C35 C36 0.5(8) . . . . ?
C34 C35 C36 C37 0.1(8) . . . . ?
C35 C36 C37 C38 -0.6(8) . . . . ?
C36 C37 C38 C33 0.5(7) . . . . ?
C34 C33 C38 C37 0.1(6) . . . . ?
C32 C33 C38 C37 -178.6(4) . . . . ?
